data_7057863
loop_
_publ_author_name
'Jur\'asek, Bronislav'
'Kr\'al\'ik, Franti\<sek'
'Rimpelov\'a, Silvie'
'\<Cejka, Jan'
'Setni\<cka, Vladim\'ir'
'Ruml, Tom\'a\<s'
'Kucha\<r, Martin'
'Kohout, Michal'

_publ_section_title
;
 Synthesis, absolute configuration and in vitro cytotoxicity of
 deschloroketamine enantiomers: rediscovered and abused dissociative
 anaesthetic
;
_journal_issue 24
_journal_name_full 'New Journal of Chemistry'
_journal_page_first 19360
_journal_paper_doi 10.1039/C8NJ03107J
_journal_volume 42
_journal_year 2018
_chemical_absolute_configuration ad
_chemical_formula_moiety 'C13 H18 N O, Cl'
_chemical_formula_sum 'C13 H18 Cl N O'
_chemical_formula_weight 239.74
_chemical_name_systematic (R)-deschloroketamine
_space_group_IT_number 4
_space_group_name_Hall 'P 2yb'
_space_group_name_H-M_alt 'P 1 21 1'
_symmetry_cell_setting monoclinic
_symmetry_space_group_name_Hall 'P 2yb'
_symmetry_space_group_name_H-M 'P 1 21 1'
_atom_sites_solution_hydrogens difmap
_atom_sites_solution_primary direct
_audit_update_record
;
2018-04-20 deposited with the CCDC.
2018-10-29 downloaded from the CCDC.
;
_cell_angle_alpha 90
_cell_angle_beta 91.4410(10)
_cell_angle_gamma 90
_cell_formula_units_Z 4
_cell_length_a 6.5245(3)
_cell_length_b 13.1240(5)
_cell_length_c 15.0650(6)
_cell_measurement_reflns_used 493
_cell_measurement_temperature 180
_cell_measurement_theta_max 76
_cell_measurement_theta_min 3
_cell_volume 1289.57(9)
_computing_cell_refinement 'Apex2 (Bruker AXS, 2006)'
_computing_data_collection 'Apex2 (Bruker AXS, 2006)'
_computing_data_reduction 'Apex2 (Bruker AXS, 2006)'
_computing_molecular_graphics 'CAMERON (Watkin et al., 1996)'
_computing_publication_material 'CRYSTALS (Betteridge et al., 2003)'
_computing_structure_refinement 'CRYSTALS (Betteridge et al., 2003)'
_computing_structure_solution 'SIR92 (Altomare et al., 1994)'
_diffrn_ambient_temperature 180
_diffrn_measured_fraction_theta_full 1.000
_diffrn_measured_fraction_theta_max 1.000
_diffrn_measurement_device Area
_diffrn_measurement_device_type 'Bruker Kappa Apex2'
_diffrn_measurement_method '\f & \w scans'
_diffrn_radiation_monochromator graphite
_diffrn_radiation_type 'Cu K\a'
_diffrn_radiation_wavelength 1.54178
_diffrn_reflns_av_R_equivalents 0.034
_diffrn_reflns_limit_h_max 8
_diffrn_reflns_limit_h_min -8
_diffrn_reflns_limit_k_max 16
_diffrn_reflns_limit_k_min -16
_diffrn_reflns_limit_l_max 18
_diffrn_reflns_limit_l_min -18
_diffrn_reflns_number 36535
_diffrn_reflns_theta_full 72.121
_diffrn_reflns_theta_max 72.121
_diffrn_reflns_theta_min 2.934
_diffrn_standards_number 0
_exptl_absorpt_coefficient_mu 2.450
_exptl_absorpt_correction_T_max 0.41
_exptl_absorpt_correction_T_min 0.30
_exptl_absorpt_correction_type multi-scan
_exptl_absorpt_process_details 'SADABS (Siemens, 1996)'
_exptl_crystal_colour colourless
_exptl_crystal_density_diffrn 1.235
_exptl_crystal_density_method 'not measured'
_exptl_crystal_description block
_exptl_crystal_F_000 511.996
_exptl_crystal_size_max 0.536
_exptl_crystal_size_mid 0.443
_exptl_crystal_size_min 0.368
_refine_diff_density_max 0.20
_refine_diff_density_min -0.14
_refine_ls_abs_structure_details 'Flack (1983), 2387 Friedel-pairs'
_refine_ls_abs_structure_Flack 0.035(8)
_refine_ls_extinction_coef 212(7)
_refine_ls_extinction_method 'Larson (1970), Equation 22'
_refine_ls_goodness_of_fit_ref 0.9997
_refine_ls_hydrogen_treatment mixed
_refine_ls_matrix_type full
_refine_ls_number_parameters 303
_refine_ls_number_reflns 5036
_refine_ls_number_restraints 15
_refine_ls_R_factor_all 0.0266
_refine_ls_R_factor_gt 0.0261
_refine_ls_shift/su_max 0.0009452
_refine_ls_shift/su_mean 0.0000463
_refine_ls_structure_factor_coef Fsqd
_refine_ls_weighting_details
;
 Method, part 1, Chebychev polynomial, (Watkin, 1994, Prince, 1982) 
 [weight] = 1.0/[A~0~*T~0~(x)+A~1~*T~1~(x) ... +A~n-1~]*T~n-1~(x)] 
 where A~i~ are the Chebychev coefficients listed below and x= Fcalc/Fmax 
 Method = Robust Weighting (Prince, 1982) 
 W = [weight] * [1-(deltaF/6*sigmaF)^2^]^2^ 
 A~i~ are: 
 7.69 12.6 7.32 3.05 0.720 
;
_refine_ls_weighting_scheme calc
_refine_ls_wR_factor_all 0.0698
_refine_ls_wR_factor_gt 0.0689
_refine_ls_wR_factor_ref 0.0698
_reflns_limit_h_max 8
_reflns_limit_h_min -8
_reflns_limit_k_max 16
_reflns_limit_k_min -16
_reflns_limit_l_max 18
_reflns_limit_l_min 0
_reflns_number_gt 4934
_reflns_number_total 5036
_reflns_threshold_expression I>2.0\s(I)
_oxford_diffrn_Wilson_B_factor 2.08
_oxford_diffrn_Wilson_scale 10.95
_oxford_refine_ls_r_factor_ref 0.0266
_oxford_refine_ls_scale 0.3095(3)
_oxford_reflns_number_all 5036
_oxford_reflns_threshold_expression_ref I>-3.0\s(I)
_cod_data_source_file c8nj03107j2.cif
_cod_data_source_block RDCK
_cod_depositor_comments 'Adding full bibliography for 7057861--7057863.cif.'
_cod_original_cell_volume 1289.57(5)
_cod_original_sg_symbol_H-M 'P 1 21 1 '
_cod_original_formula_sum 'C13 H18 Cl1 N1 O1'
_cod_database_code 7057863

loop_
_symmetry_equiv_pos_as_xyz
x,y,z
-x,y+1/2,-z

loop_
_atom_site_label
_atom_site_type_symbol
_atom_site_fract_x
_atom_site_fract_y
_atom_site_fract_z
_atom_site_U_iso_or_equiv
_atom_site_occupancy
_atom_site_adp_type
_atom_site_refinement_flags_posn
O1 O 0.70956(16) 0.49972(10) 0.64962(7) 0.0341 1.0000 Uani .
N1 N 0.43905(19) 0.56833(10) 0.76635(8) 0.0207 1.0000 Uani D
C1 C 0.4465(2) 0.38679(12) 0.81152(10) 0.0241 1.0000 Uani .
C2 C 0.6359(3) 0.34004(14) 0.82648(11) 0.0320 1.0000 Uani .
C3 C 0.6714(3) 0.27966(15) 0.90120(13) 0.0406 1.0000 Uani .
C4 C 0.5184(3) 0.26423(15) 0.96129(12) 0.0451 1.0000 Uani .
C5 C 0.3305(4) 0.30969(16) 0.94685(12) 0.0482 1.0000 Uani .
C6 C 0.2937(3) 0.37065(14) 0.87268(12) 0.0361 1.0000 Uani .
C7 C 0.4125(2) 0.45992(12) 0.73379(9) 0.0205 1.0000 Uani D
C8 C 0.5702(2) 0.44111(12) 0.66119(9) 0.0247 1.0000 Uani .
C9 C 0.5337(3) 0.34756(16) 0.60472(11) 0.0353 1.0000 Uani .
C10 C 0.3141(3) 0.34672(16) 0.56542(12) 0.0395 1.0000 Uani .
C11 C 0.1590(3) 0.35686(16) 0.63850(13) 0.0366 1.0000 Uani .
C12 C 0.1962(2) 0.45517(13) 0.68992(10) 0.0261 1.0000 Uani .
C13 C 0.6164(2) 0.59103(13) 0.82672(11) 0.0302 1.0000 Uani D
H11 H 0.325(2) 0.5841(13) 0.7970(10) 0.0313 1.0000 Uiso D
H12 H 0.443(2) 0.6094(11) 0.7195(10) 0.0306 1.0000 Uiso D
H21 H 0.7426 0.3517 0.7856 0.0395 1.0000 Uiso R
H31 H 0.8031 0.2472 0.9109 0.0508 1.0000 Uiso R
H41 H 0.5420 0.2238 1.0133 0.0540 1.0000 Uiso R
H51 H 0.2286 0.2993 0.9871 0.0586 1.0000 Uiso R
H61 H 0.1652 0.4024 0.8648 0.0430 1.0000 Uiso R
H91 H 0.6325 0.3454 0.5592 0.0437 1.0000 Uiso R
H92 H 0.5497 0.2877 0.6422 0.0431 1.0000 Uiso R
H101 H 0.2916 0.2826 0.5336 0.0481 1.0000 Uiso R
H102 H 0.3010 0.4026 0.5232 0.0463 1.0000 Uiso R
H111 H 0.0213 0.3620 0.6122 0.0446 1.0000 Uiso R
H112 H 0.1660 0.2988 0.6781 0.0432 1.0000 Uiso R
H121 H 0.1864 0.5116 0.6506 0.0316 1.0000 Uiso R
H122 H 0.0951 0.4658 0.7340 0.0299 1.0000 Uiso R
H131 H 0.6199 0.6641 0.8343 0.0448 1.0000 Uiso R
H132 H 0.5925 0.5570 0.8809 0.0437 1.0000 Uiso R
H133 H 0.7423 0.5667 0.8015 0.0447 1.0000 Uiso R
O21 O 0.44055(15) -0.14861(10) 0.80357(7) 0.0338 1.0000 Uani .
N21 N 0.08534(18) -0.20182(10) 0.73389(8) 0.0197 1.0000 Uani D
C21 C 0.0663(2) -0.02080(12) 0.69109(10) 0.0250 1.0000 Uani .
C22 C 0.2259(3) -0.00693(14) 0.63252(11) 0.0331 1.0000 Uani .
C23 C 0.1992(4) 0.05553(16) 0.55805(12) 0.0472 1.0000 Uani .
C24 C 0.0130(4) 0.10159(16) 0.54162(12) 0.0527 1.0000 Uani .
C25 C -0.1458(4) 0.08808(16) 0.59870(14) 0.0502 1.0000 Uani .
C26 C -0.1187(3) 0.02727(14) 0.67382(12) 0.0370 1.0000 Uani .
C27 C 0.0978(2) -0.09441(12) 0.76879(9) 0.0192 1.0000 Uani D
C28 C 0.3141(2) -0.08182(13) 0.81008(9) 0.0243 1.0000 Uani .
C29 C 0.3502(2) 0.01485(15) 0.86132(12) 0.0348 1.0000 Uani .
C30 C 0.1922(3) 0.02432(15) 0.93500(11) 0.0356 1.0000 Uani .
C31 C -0.0236(3) 0.01656(14) 0.89578(11) 0.0330 1.0000 Uani .
C32 C -0.0542(2) -0.08276(13) 0.84482(9) 0.0254 1.0000 Uani .
C33 C -0.1060(2) -0.22891(13) 0.68273(10) 0.0290 1.0000 Uani D
H211 H 0.101(2) -0.2440(11) 0.7805(10) 0.0296 1.0000 Uiso D
H212 H 0.194(2) -0.2154(12) 0.6990(10) 0.0296 1.0000 Uiso D
H221 H 0.3518 -0.0407 0.6439 0.0396 1.0000 Uiso R
H231 H 0.3126 0.0665 0.5202 0.0571 1.0000 Uiso R
H241 H -0.0052 0.1425 0.4921 0.0633 1.0000 Uiso R
H251 H -0.2737 0.1201 0.5877 0.0605 1.0000 Uiso R
H261 H -0.2282 0.0184 0.7121 0.0451 1.0000 Uiso R
H291 H 0.4888 0.0169 0.8857 0.0432 1.0000 Uiso R
H292 H 0.3309 0.0720 0.8205 0.0434 1.0000 Uiso R
H301 H 0.2050 0.0903 0.9631 0.0421 1.0000 Uiso R
H302 H 0.2134 -0.0299 0.9797 0.0425 1.0000 Uiso R
H311 H -0.0521 0.0735 0.8566 0.0403 1.0000 Uiso R
H312 H -0.1216 0.0240 0.9430 0.0391 1.0000 Uiso R
H321 H -0.1924 -0.0868 0.8214 0.0312 1.0000 Uiso R
H322 H -0.0326 -0.1393 0.8861 0.0313 1.0000 Uiso R
H331 H -0.1056 -0.1923 0.6263 0.0432 1.0000 Uiso R
H332 H -0.2243 -0.2111 0.7173 0.0428 1.0000 Uiso R
H333 H -0.1014 -0.2985 0.6715 0.0435 1.0000 Uiso R
Cl1 Cl 0.39608(5) 0.71147(5) 0.602645(19) 0.0263 1.0000 Uani .
Cl2 Cl 0.10169(5) 0.64412(5) 0.89068(2) 0.0261 1.0000 Uani .

loop_
_atom_site_aniso_label
_atom_site_aniso_U_11
_atom_site_aniso_U_22
_atom_site_aniso_U_33
_atom_site_aniso_U_23
_atom_site_aniso_U_13
_atom_site_aniso_U_12
O1 0.0274(5) 0.0423(6) 0.0329(6) 0.0023(5) 0.0083(4) 0.0013(5)
N1 0.0207(6) 0.0219(5) 0.0194(5) 0.0010(5) 0.0012(4) 0.0017(5)
C1 0.0292(8) 0.0211(7) 0.0221(6) -0.0005(5) 0.0004(6) 0.0019(6)
C2 0.0296(8) 0.0315(8) 0.0348(8) 0.0039(7) -0.0018(6) 0.0039(6)
C3 0.0461(10) 0.0328(9) 0.0422(9) 0.0072(8) -0.0110(8) 0.0056(8)
C4 0.0709(13) 0.0317(9) 0.0324(8) 0.0091(7) -0.0049(8) 0.0046(9)
C5 0.0722(14) 0.0413(10) 0.0320(9) 0.0103(8) 0.0180(9) 0.0060(10)
C6 0.0430(9) 0.0324(9) 0.0333(8) 0.0070(7) 0.0118(7) 0.0076(7)
C7 0.0200(7) 0.0216(7) 0.0199(6) -0.0007(5) 0.0003(5) 0.0017(5)
C8 0.0212(7) 0.0327(8) 0.0203(6) -0.0003(6) 0.0003(5) 0.0073(6)
C9 0.0333(8) 0.0417(10) 0.0312(8) -0.0126(7) 0.0031(7) 0.0069(8)
C10 0.0416(9) 0.0443(10) 0.0324(8) -0.0147(8) -0.0053(7) 0.0010(8)
C11 0.0285(8) 0.0393(9) 0.0417(9) -0.0097(8) -0.0061(7) -0.0026(7)
C12 0.0210(7) 0.0288(7) 0.0282(7) -0.0027(6) -0.0014(6) 0.0018(6)
C13 0.0291(8) 0.0311(8) 0.0299(7) -0.0008(7) -0.0075(6) -0.0028(7)
O21 0.0203(5) 0.0444(6) 0.0365(6) -0.0074(5) -0.0027(4) 0.0074(4)
N21 0.0195(6) 0.0223(6) 0.0174(5) 0.0017(4) 0.0008(4) 0.0006(5)
C21 0.0329(8) 0.0211(7) 0.0209(6) -0.0007(5) -0.0016(6) -0.0013(6)
C22 0.0439(9) 0.0315(8) 0.0241(7) 0.0008(6) 0.0059(6) -0.0020(7)
C23 0.0731(14) 0.0412(10) 0.0276(9) 0.0041(8) 0.0066(9) -0.0109(10)
C24 0.0929(16) 0.0337(9) 0.0306(9) 0.0105(8) -0.0173(10) -0.0070(10)
C25 0.0685(14) 0.0323(10) 0.0482(11) 0.0034(8) -0.0280(10) 0.0118(10)
C26 0.0406(10) 0.0333(8) 0.0364(9) 0.0024(7) -0.0087(7) 0.0080(7)
C27 0.0180(6) 0.0212(7) 0.0183(6) -0.0017(5) 0.0012(5) 0.0015(5)
C28 0.0179(7) 0.0344(8) 0.0205(6) -0.0001(6) 0.0020(5) -0.0007(6)
C29 0.0245(8) 0.0396(10) 0.0402(9) -0.0137(8) -0.0024(7) -0.0058(7)
C30 0.0390(9) 0.0388(9) 0.0288(8) -0.0121(7) -0.0038(7) 0.0030(7)
C31 0.0321(8) 0.0375(9) 0.0295(8) -0.0111(7) 0.0053(6) 0.0065(7)
C32 0.0197(7) 0.0338(8) 0.0229(7) -0.0034(6) 0.0055(5) -0.0003(6)
C33 0.0289(8) 0.0292(8) 0.0287(7) -0.0040(7) -0.0042(6) -0.0041(7)
Cl1 0.03104(19) 0.02900(18) 0.01905(15) 0.00235(13) 0.00423(13) 0.00184(14)
Cl2 0.02663(17) 0.03098(19) 0.02084(15) 0.00350(13) 0.00395(12) -0.00044(13)

loop_
_atom_type_symbol
_atom_type_scat_dispersion_real
_atom_type_scat_dispersion_imag
_atom_type_scat_Cromer_Mann_a1
_atom_type_scat_Cromer_Mann_b1
_atom_type_scat_Cromer_Mann_a2
_atom_type_scat_Cromer_Mann_b2
_atom_type_scat_Cromer_Mann_a3
_atom_type_scat_Cromer_Mann_b3
_atom_type_scat_Cromer_Mann_a4
_atom_type_scat_Cromer_Mann_b4
_atom_type_scat_Cromer_Mann_c
_atom_type_scat_source
C 0.0181 0.0091 2.3100 20.8439 1.0200 10.2075 1.5886 0.5687 0.8650 51.6512 0.2156 'International Tables Vol C 4.2.6.8 and 6.1.1.4'
H 0.0000 0.0000 0.4930 10.5109 0.3229 26.1257 0.1402 3.1424 0.0408 57.7998 0.0030 'International Tables Vol C 4.2.6.8 and 6.1.1.4'
N 0.0311 0.0180 12.2126 0.0057 3.1322 9.8933 2.0125 28.9975 1.1663 0.5826 -11.5290 'International Tables Vol C 4.2.6.8 and 6.1.1.4'
O 0.0492 0.0322 3.0485 13.2771 2.2868 5.7011 1.5463 0.3239 0.8670 32.9089 0.2508 'International Tables Vol C 4.2.6.8 and 6.1.1.4'
Cl 0.3639 0.7018 11.4604 0.0104 7.1964 1.1662 6.2556 18.5194 1.6455 47.7784 -9.5574 'International Tables Vol C 4.2.6.8 and 6.1.1.4'

loop_
_geom_angle_atom_site_label_1
_geom_angle_atom_site_label_2
_geom_angle_atom_site_label_3
_geom_angle
_geom_angle_publ_flag
C7 N1 C13 117.95(12) yes
C7 N1 H11 106.8(10) no
C13 N1 H11 106.2(10) no
C7 N1 H12 108.6(10) no
C13 N1 H12 109.0(10) no
H11 N1 H12 107.9(12) no
C2 C1 C6 118.28(15) yes
C2 C1 C7 120.82(13) yes
C6 C1 C7 120.75(14) yes
C1 C2 C3 120.71(16) yes
C1 C2 H21 119.0 no
C3 C2 H21 120.3 no
C2 C3 C4 120.40(17) yes
C2 C3 H31 120.2 no
C4 C3 H31 119.4 no
C3 C4 C5 119.29(16) yes
C3 C4 H41 121.0 no
C5 C4 H41 119.7 no
C4 C5 C6 120.81(18) yes
C4 C5 H51 119.1 no
C6 C5 H51 120.1 no
C1 C6 C5 120.51(18) yes
C1 C6 H61 120.0 no
C5 C6 H61 119.4 no
C1 C7 N1 109.22(11) yes
C1 C7 C8 110.93(12) yes
N1 C7 C8 107.92(12) yes
C1 C7 C12 114.63(12) yes
N1 C7 C12 105.83(11) yes
C8 C7 C12 108.01(12) yes
C7 C8 O1 121.30(13) yes
C7 C8 C9 115.59(13) yes
O1 C8 C9 123.07(14) yes
C8 C9 C10 110.81(14) yes
C8 C9 H91 109.2 no
C10 C9 H91 111.3 no
C8 C9 H92 108.5 no
C10 C9 H92 107.7 no
H91 C9 H92 109.3 no
C9 C10 C11 110.58(14) yes
C9 C10 H101 108.8 no
C11 C10 H101 109.6 no
C9 C10 H102 108.2 no
C11 C10 H102 111.0 no
H101 C10 H102 108.6 no
C10 C11 C12 110.04(15) yes
C10 C11 H111 109.6 no
C12 C11 H111 106.3 no
C10 C11 H112 110.8 no
C12 C11 H112 110.4 no
H111 C11 H112 109.5 no
C7 C12 C11 112.61(13) yes
C7 C12 H121 106.4 no
C11 C12 H121 109.7 no
C7 C12 H122 109.6 no
C11 C12 H122 111.9 no
H121 C12 H122 106.4 no
N1 C13 H131 106.7 no
N1 C13 H132 106.9 no
H131 C13 H132 111.8 no
N1 C13 H133 110.5 no
H131 C13 H133 110.9 no
H132 C13 H133 110.0 no
C27 N21 C33 116.11(12) yes
C27 N21 H211 107.4(10) no
C33 N21 H211 109.4(9) no
C27 N21 H212 110.4(10) no
C33 N21 H212 107.9(10) no
H211 N21 H212 104.9(12) no
C22 C21 C26 118.98(15) yes
C22 C21 C27 118.67(14) yes
C26 C21 C27 122.22(14) yes
C21 C22 C23 120.34(18) yes
C21 C22 H221 118.9 no
C23 C22 H221 120.8 no
C22 C23 C24 119.65(19) yes
C22 C23 H231 119.0 no
C24 C23 H231 121.4 no
C23 C24 C25 120.51(17) yes
C23 C24 H241 119.7 no
C25 C24 H241 119.8 no
C24 C25 C26 120.0(2) yes
C24 C25 H251 120.6 no
C26 C25 H251 119.4 no
C25 C26 C21 120.50(18) yes
C25 C26 H261 119.3 no
C21 C26 H261 120.2 no
C21 C27 N21 108.63(11) yes
C21 C27 C28 110.27(12) yes
N21 C27 C28 106.43(11) yes
C21 C27 C32 115.47(12) yes
N21 C27 C32 108.79(12) yes
C28 C27 C32 106.87(11) yes
C27 C28 O21 120.70(14) yes
C27 C28 C29 115.45(13) yes
O21 C28 C29 123.78(14) yes
C28 C29 C30 109.87(14) yes
C28 C29 H291 110.7 no
C30 C29 H291 111.1 no
C28 C29 H292 108.0 no
C30 C29 H292 108.3 no
H291 C29 H292 108.8 no
C29 C30 C31 110.24(13) yes
C29 C30 H301 109.6 no
C31 C30 H301 107.5 no
C29 C30 H302 110.4 no
C31 C30 H302 109.3 no
H301 C30 H302 109.8 no
C30 C31 C32 111.26(13) yes
C30 C31 H311 110.4 no
C32 C31 H311 109.4 no
C30 C31 H312 109.2 no
C32 C31 H312 112.0 no
H311 C31 H312 104.4 no
C27 C32 C31 112.37(13) yes
C27 C32 H321 109.7 no
C31 C32 H321 110.0 no
C27 C32 H322 108.2 no
C31 C32 H322 108.3 no
H321 C32 H322 108.2 no
N21 C33 H331 108.2 no
N21 C33 H332 109.4 no
H331 C33 H332 111.6 no
N21 C33 H333 107.3 no
H331 C33 H333 108.9 no
H332 C33 H333 111.3 no

loop_
_geom_bond_atom_site_label_1
_geom_bond_atom_site_label_2
_geom_bond_distance
_geom_bond_publ_flag
O1 C8 1.2070(19) yes
N1 C7 1.5135(19) yes
N1 C13 1.4838(18) yes
N1 H11 0.910(14) no
N1 H12 0.889(14) no
C1 C2 1.393(2) yes
C1 C6 1.391(2) yes
C1 C7 1.526(2) yes
C2 C3 1.391(2) yes
C2 H21 0.953 no
C3 C4 1.379(3) yes
C3 H31 0.967 no
C4 C5 1.375(3) yes
C4 H41 0.956 no
C5 C6 1.390(3) yes
C5 H51 0.921 no
C6 H61 0.941 no
C7 C8 1.540(2) yes
C7 C12 1.5443(19) yes
C8 C9 1.509(2) yes
C9 C10 1.537(2) yes
C9 H91 0.954 no
C9 H92 0.972 no
C10 C11 1.520(3) yes
C10 H101 0.978 no
C10 H102 0.974 no
C11 C12 1.521(2) yes
C11 H111 0.975 no
C11 H112 0.968 no
C12 H121 0.949 no
C12 H122 0.958 no
C13 H131 0.966 no
C13 H132 0.947 no
C13 H133 0.968 no
O21 C28 1.209(2) yes
N21 C27 1.5060(18) yes
N21 C33 1.4933(18) yes
N21 H211 0.898(14) no
N21 H212 0.910(14) no
C21 C22 1.394(2) yes
C21 C26 1.381(2) yes
C21 C27 1.528(2) yes
C22 C23 1.397(2) yes
C22 H221 0.945 no
C23 C24 1.374(3) yes
C23 H231 0.956 no
C24 C25 1.375(4) yes
C24 H241 0.925 no
C25 C26 1.392(3) yes
C25 H251 0.945 no
C26 H261 0.937 no
C27 C28 1.5369(18) yes
C27 C32 1.5416(19) yes
C28 C29 1.501(2) yes
C29 C30 1.539(2) yes
C29 H291 0.968 no
C29 H292 0.977 no
C30 C31 1.516(2) yes
C30 H301 0.967 no
C30 H302 0.987 no
C31 C32 1.523(2) yes
C31 H311 0.968 no
C31 H312 0.973 no
C32 H321 0.961 no
C32 H322 0.977 no
C33 H331 0.977 no
C33 H332 0.970 no
C33 H333 0.929 no

loop_
_geom_hbond_atom_site_label_D
_geom_hbond_atom_site_label_H
_geom_hbond_atom_site_label_A
_geom_hbond_site_symmetry_A
_geom_hbond_angle_DHA
_geom_hbond_distance_DH
_geom_hbond_distance_HA
_geom_hbond_distance_DA
_geom_hbond_publ_flag
C32 H321 O21 1_455 158.52(4) 0.961 2.536 3.449(3) yes
